data_1501748
loop_
_publ_author_name
'Szafra\'nski, Marek'

_publ_section_title
;
 Crystal structures, phase transitions, and pressure-induced
 ferroelectricity in [C(NH2)3]5SO4(SO3-OC2H5)2F.
;
_journal_issue 34
_journal_name_full 'The journal of physical chemistry. B'
_journal_page_first 10277
_journal_page_last 10284
_journal_paper_doi 10.1021/jp204557d
_journal_volume 115
_journal_year 2011
_chemical_formula_moiety 'C9 H40 F N15 O12 S3'
_chemical_formula_sum 'C9 H40 F N15 O12 S3'
_chemical_formula_weight 665.74
_chemical_melting_point 450
_chemical_name_common 'pentaguanidinium diethoxysolfo-fluoro-sulfate'
_chemical_name_systematic 'pentaguanidinium diethoxysolfo-fluoro-sulfate'
_space_group_IT_number 62
_symmetry_cell_setting orthorhombic
_symmetry_space_group_name_Hall '-P 2ac 2n'
_symmetry_space_group_name_H-M 'P n m a'
_atom_sites_solution_hydrogens geom
_atom_sites_solution_primary direct
_atom_sites_solution_secondary difmap
_audit_creation_method SHELXL-97
_cell_angle_alpha 90.00
_cell_angle_beta 90.00
_cell_angle_gamma 90.00
_cell_formula_units_Z 4
_cell_length_a 20.171(4)
_cell_length_b 10.563(2)
_cell_length_c 14.348(3)
_cell_measurement_temperature 240.0(1)
_cell_volume 3057.1(11)
_computing_structure_refinement 'SHELXL-97 (Sheldrick, 1997)'
_computing_structure_solution 'SHELXS-97 (Sheldrick, 1990)'
_diffrn_ambient_temperature 240.0(1)
_diffrn_measured_fraction_theta_full 0.994
_diffrn_measured_fraction_theta_max 0.994
_diffrn_measurement_device_type 'KUMA KM-4'
_diffrn_measurement_method 'THETA - 2THETA'
_diffrn_radiation_monochromator graphite
_diffrn_radiation_source 'fine-focus sealed tube'
_diffrn_radiation_type MoK\a
_diffrn_radiation_wavelength 0.71073
_diffrn_reflns_av_R_equivalents 0.0000
_diffrn_reflns_av_sigmaI/netI 0.0657
_diffrn_reflns_limit_h_max 0
_diffrn_reflns_limit_h_min -23
_diffrn_reflns_limit_k_max 13
_diffrn_reflns_limit_k_min 0
_diffrn_reflns_limit_l_max 0
_diffrn_reflns_limit_l_min -17
_diffrn_reflns_number 3175
_diffrn_reflns_theta_full 26.06
_diffrn_reflns_theta_max 26.06
_diffrn_reflns_theta_min 2.02
_exptl_absorpt_coefficient_mu 0.322
_exptl_absorpt_correction_type none
_exptl_crystal_colour colourless
_exptl_crystal_density_diffrn 1.446
_exptl_crystal_density_method 'not measured'
_exptl_crystal_F_000 1408
_exptl_crystal_size_max 0.38
_exptl_crystal_size_mid 0.32
_exptl_crystal_size_min 0.25
_refine_diff_density_max 0.393
_refine_diff_density_min -0.440
_refine_diff_density_rms 0.060
_refine_ls_extinction_coef 0.0012(5)
_refine_ls_extinction_expression Fc^*^=kFc[1+0.001xFc^2^\l^3^/sin(2\q)]^-1/4^
_refine_ls_extinction_method SHELXL
_refine_ls_goodness_of_fit_ref 0.991
_refine_ls_hydrogen_treatment mixed
_refine_ls_matrix_type full
_refine_ls_number_parameters 253
_refine_ls_number_reflns 3175
_refine_ls_number_restraints 22
_refine_ls_restrained_S_all 0.987
_refine_ls_R_factor_all 0.1142
_refine_ls_R_factor_gt 0.0430
_refine_ls_shift/su_max 0.181
_refine_ls_shift/su_mean 0.006
_refine_ls_structure_factor_coef Fsqd
_refine_ls_weighting_details 'calc w=1/[\s^2^(Fo^2^)+(0.0709P)^2^+1.3161P] where P=(Fo^2^+2Fc^2^)/3'
_refine_ls_weighting_scheme calc
_refine_ls_wR_factor_gt 0.1160
_refine_ls_wR_factor_ref 0.1378
_reflns_number_gt 1859
_reflns_number_total 3175
_reflns_threshold_expression >2sigma(I)
_cod_data_source_file jp204557d_si_003.cif
_cod_data_source_block gfess_240
_cod_depositor_comments
;
The following automatic conversions were performed:
'_atom_site_symetry_multiplicity' tag replaced with
'_atom_site_symmetry_multiplicity'.

Automatic conversion script
Id: cif_correct_tags 1440 2010-10-19 06:21:57Z saulius 

The following automatic conversions were performed:

'_chemical_melting_point' value '450 K' was changed to '450' - the
value should be numeric and without a unit designator.

Automatic conversion script
Id: cif_fix_values 1715 2011-07-08 13:25:40Z adriana 
;
_cod_original_sg_symbol_H-M Pnma
_cod_database_code 1501748

loop_
_symmetry_equiv_pos_as_xyz
'x, y, z'
'-x+1/2, -y, z+1/2'
'-x, y+1/2, -z'
'x+1/2, -y+1/2, -z+1/2'
'-x, -y, -z'
'x-1/2, y, -z-1/2'
'x, -y-1/2, z'
'-x-1/2, y-1/2, z-1/2'

loop_
_atom_site_label
_atom_site_type_symbol
_atom_site_fract_x
_atom_site_fract_y
_atom_site_fract_z
_atom_site_U_iso_or_equiv
_atom_site_adp_type
_atom_site_occupancy
_atom_site_symmetry_multiplicity
_atom_site_calc_flag
_atom_site_refinement_flags
F1 F 0.0000 0.0000 0.0000 0.0673(9) Uani 1 2 d S
C1 C 0.28464(17) -0.0051(3) 0.9481(2) 0.0437(7) Uani 1 1 d .
N11 N 0.23623(16) 0.0761(3) 0.95742(19) 0.0632(9) Uani 1 1 d .
H11A H 0.2220 0.1181 0.9093 0.076 Uiso 1 1 calc R
H11B H 0.2182 0.0881 1.0118 0.076 Uiso 1 1 calc R
N12 N 0.31211(14) -0.0236(3) 0.86606(18) 0.0531(7) Uani 1 1 d .
H12A H 0.2980 0.0183 0.8178 0.064 Uiso 1 1 calc R
H12B H 0.3443 -0.0777 0.8601 0.064 Uiso 1 1 calc R
N13 N 0.30559(16) -0.0702(3) 1.02136(19) 0.0650(9) Uani 1 1 d .
H13A H 0.2871 -0.0588 1.0755 0.078 Uiso 1 1 calc R
H13B H 0.3378 -0.1243 1.0153 0.078 Uiso 1 1 calc R
C2 C -0.0984(2) 0.2500 -0.0683(3) 0.0493(12) Uani 1 2 d S
N21 N -0.12522(15) 0.1425(3) -0.0946(2) 0.0591(8) Uani 1 1 d .
H21A H -0.1606 0.1428 -0.1292 0.071 Uiso 1 1 calc R
H21B H -0.1076 0.0711 -0.0773 0.071 Uiso 1 1 calc R
N22 N -0.0449(2) 0.2500 -0.0150(3) 0.0712(14) Uani 1 2 d S
H22A H -0.0274 0.1787 0.0028 0.085 Uiso 0.50 1 calc PR
H22B H -0.0272 0.3213 0.0023 0.085 Uiso 0.50 1 calc PR
C3 C 0.04664(16) 0.0152(3) 0.7780(2) 0.0454(8) Uani 1 1 d .
N31 N 0.07305(15) 0.0774(3) 0.84795(19) 0.0604(8) Uani 1 1 d .
H31A H 0.1043 0.1324 0.8377 0.072 Uiso 1 1 calc R
H31B H 0.0593 0.0636 0.9045 0.072 Uiso 1 1 calc R
N32 N 0.06699(15) 0.0353(3) 0.69214(19) 0.0607(9) Uani 1 1 d .
H32A H 0.0982 0.0902 0.6813 0.073 Uiso 1 1 calc R
H32B H 0.0492 -0.0063 0.6462 0.073 Uiso 1 1 calc R
N33 N -0.00148(15) -0.0675(3) 0.7945(2) 0.0610(8) Uani 1 1 d .
H33A H -0.0152 -0.0800 0.8512 0.073 Uiso 1 1 calc R
H33B H -0.0193 -0.1091 0.7486 0.073 Uiso 1 1 calc R
S1 S 0.21492(5) 0.2500 0.72689(6) 0.0279(2) Uani 1 2 d S
O11 O 0.19009(15) 0.2500 0.82467(17) 0.0377(7) Uani 1 2 d S
O12 O 0.25542(10) 0.13604(19) 0.71139(13) 0.0403(5) Uani 1 1 d .
O13 O 0.15746(14) 0.2500 0.66471(17) 0.0326(6) Uani 1 2 d S
S2 S 0.14708(6) 0.2500 0.15122(8) 0.0427(3) Uani 1 2 d S
O21 O 0.12045(17) 0.2500 0.2435(2) 0.0562(9) Uani 1 2 d S
O22A O 0.1524(3) 0.1214(5) 0.1191(5) 0.0676(16) Uani 0.50 1 d P
O22B O 0.1168(3) 0.1662(6) 0.0842(4) 0.0623(15) Uani 0.50 1 d P
O23 O 0.2198(2) 0.3041(5) 0.1527(3) 0.0588(12) Uani 0.50 1 d P
C4 C 0.26416(10) 0.2500 0.20641(4) 0.101(2) Uani 1 2 d SD
H41 H 0.2566 0.1771 0.2496 0.121 Uiso 0.50 1 d PD
H42 H 0.2566 0.3229 0.2496 0.121 Uiso 0.50 1 d PD
C5 C 0.33496(10) 0.29466(15) 0.20742(15) 0.134(5) Uani 0.50 1 d PD
H51 H 0.35441(11) 0.2710(4) 0.14573(18) 0.201 Uiso 0.50 1 d PD
H52 H 0.35721(13) 0.2500 0.2603(2) 0.201 Uiso 1 2 d SD
H53 H 0.33358(13) 0.38843(12) 0.2168(3) 0.201 Uiso 0.50 1 d PD
S3 S 0.03159(6) 0.2500 0.44705(8) 0.0549(4) Uani 1 2 d S
O31 O 0.1003(2) 0.2500 0.4585(3) 0.0920(15) Uani 1 2 d S
O32B O -0.0059(3) 0.1854(7) 0.3877(4) 0.087(2) Uani 0.50 1 d P
O32A O 0.0283(3) 0.1067(6) 0.4198(5) 0.085(2) Uani 0.50 1 d P
O33 O 0.00451(18) 0.2500 0.5482(2) 0.0698(11) Uani 1 2 d S
C6 C -0.0662(2) 0.2203(3) 0.56189(15) 0.065(2) Uiso 0.50 1 d PD
H61 H -0.067(4) 0.1263(7) 0.554(5) 0.078 Uiso 0.50 1 d PD
H62 H -0.0900(7) 0.287(4) 0.525(4) 0.078 Uiso 0.50 1 d PD
C7 C -0.08091(11) 0.23122(19) 0.66435(16) 0.068(2) Uani 0.50 1 d PD
H71 H -0.12934(11) 0.2500 0.6699(3) 0.102 Uiso 1 2 d SD
H72 H -0.05281(15) 0.3019(4) 0.6886(2) 0.102 Uiso 0.50 1 d PD
H73 H -0.06893(18) 0.1479(3) 0.6929(2) 0.102 Uiso 0.50 1 d PD

loop_
_atom_site_aniso_label
_atom_site_aniso_U_11
_atom_site_aniso_U_22
_atom_site_aniso_U_33
_atom_site_aniso_U_23
_atom_site_aniso_U_13
_atom_site_aniso_U_12
F1 0.094(2) 0.0661(19) 0.0423(15) -0.0005(14) 0.0133(15) -0.0253(18)
C1 0.058(2) 0.0378(17) 0.0354(15) 0.0113(13) -0.0023(15) 0.0032(16)
N11 0.092(2) 0.0614(19) 0.0362(14) 0.0096(14) 0.0079(14) 0.0328(19)
N12 0.0623(18) 0.0561(17) 0.0408(14) 0.0114(13) 0.0037(13) 0.0170(15)
N13 0.083(2) 0.068(2) 0.0438(15) 0.0254(15) 0.0001(15) 0.0176(18)
C2 0.043(3) 0.066(3) 0.039(3) 0.000 0.002(2) 0.000
N21 0.0597(19) 0.0598(19) 0.0578(18) 0.0059(16) -0.0062(15) 0.0065(16)
N22 0.051(3) 0.110(4) 0.053(3) 0.000 -0.007(2) 0.000
C3 0.0453(18) 0.0421(17) 0.0488(18) 0.0039(16) 0.0098(15) -0.0067(15)
N31 0.069(2) 0.0645(19) 0.0473(16) -0.0038(15) 0.0117(15) -0.0220(17)
N32 0.070(2) 0.066(2) 0.0460(16) -0.0035(15) 0.0098(14) -0.0275(17)
N33 0.0632(19) 0.066(2) 0.0541(17) 0.0003(16) 0.0130(15) -0.0241(16)
S1 0.0391(5) 0.0244(5) 0.0201(4) 0.000 0.0009(4) 0.000
O11 0.0534(18) 0.0381(16) 0.0215(13) 0.000 0.0016(13) 0.000
O12 0.0530(12) 0.0329(11) 0.0352(10) 0.0008(9) 0.0000(9) 0.0113(10)
O13 0.0393(16) 0.0343(15) 0.0242(13) 0.000 -0.0002(12) 0.000
S2 0.0472(7) 0.0321(6) 0.0489(7) 0.000 0.0193(5) 0.000
O21 0.055(2) 0.066(2) 0.0479(19) 0.000 0.0173(16) 0.000
O22A 0.087(4) 0.034(3) 0.081(4) -0.015(3) 0.028(3) -0.004(3)
O22B 0.074(4) 0.057(4) 0.055(3) -0.007(3) 0.006(3) -0.006(3)
O23 0.050(3) 0.060(3) 0.067(3) 0.010(2) 0.009(2) -0.005(2)
C4 0.076(5) 0.127(7) 0.101(6) 0.000 0.006(4) 0.000
C5 0.078(6) 0.094(10) 0.230(14) 0.014(8) 0.006(8) 0.006(5)
S3 0.0436(7) 0.0876(10) 0.0335(6) 0.000 -0.0052(5) 0.000
O31 0.057(2) 0.162(5) 0.057(2) 0.000 -0.0060(19) 0.000
O32B 0.078(4) 0.131(6) 0.051(3) -0.028(3) 0.003(3) -0.044(4)
O32A 0.080(4) 0.067(4) 0.107(5) -0.030(4) -0.004(4) -0.008(3)
O33 0.055(2) 0.113(3) 0.0412(19) 0.000 0.0023(16) 0.000
C7 0.069(4) 0.064(6) 0.071(4) -0.016(5) 0.021(3) -0.002(5)

loop_
_atom_type_symbol
_atom_type_description
_atom_type_scat_dispersion_real
_atom_type_scat_dispersion_imag
_atom_type_scat_source
C C 0.0033 0.0016 'International Tables Vol C Tables 4.2.6.8 and 6.1.1.4'
H H 0.0000 0.0000 'International Tables Vol C Tables 4.2.6.8 and 6.1.1.4'
N N 0.0061 0.0033 'International Tables Vol C Tables 4.2.6.8 and 6.1.1.4'
O O 0.0106 0.0060 'International Tables Vol C Tables 4.2.6.8 and 6.1.1.4'
F F 0.0171 0.0103 'International Tables Vol C Tables 4.2.6.8 and 6.1.1.4'
S S 0.1246 0.1234 'International Tables Vol C Tables 4.2.6.8 and 6.1.1.4'

loop_
_geom_angle_atom_site_label_1
_geom_angle_atom_site_label_2
_geom_angle_atom_site_label_3
_geom_angle
_geom_angle_site_symmetry_1
_geom_angle_site_symmetry_3
N11 C1 N12 120.2(3) . .
N11 C1 N13 119.9(3) . .
N12 C1 N13 119.9(3) . .
N21 C2 N21 119.7(4) . 7_565
N21 C2 N22 120.2(2) . .
N21 C2 N22 120.2(2) 7_565 .
N31 C3 N32 120.6(3) . .
N31 C3 N33 119.4(3) . .
N32 C3 N33 120.1(3) . .
O13 S1 O12 110.35(10) . 7_565
O13 S1 O12 110.35(10) . .
O12 S1 O12 109.76(18) 7_565 .
O13 S1 O11 107.94(16) . .
O12 S1 O11 109.20(10) 7_565 .
O12 S1 O11 109.20(10) . .
O21 S2 O22A 109.0(2) . 7_565
O21 S2 O22A 109.0(2) . .
O22A S2 O22A 141.5(5) 7_565 .
O21 S2 O22B 117.3(3) . .
O22A S2 O22B 113.4(5) 7_565 .
O22A S2 O22B 40.4(3) . .
O21 S2 O22B 117.3(3) . 7_565
O22A S2 O22B 40.4(3) 7_565 7_565
O22A S2 O22B 113.4(5) . 7_565
O22B S2 O22B 75.7(5) . 7_565
O21 S2 O23 109.7(2) . .
O22A S2 O23 65.9(3) 7_565 .
O22A S2 O23 106.1(3) . .
O22B S2 O23 128.8(3) . .
O22B S2 O23 100.4(3) 7_565 .
O21 S2 O23 109.7(2) . 7_565
O22A S2 O23 106.1(3) 7_565 7_565
O22A S2 O23 65.9(3) . 7_565
O22B S2 O23 100.4(3) . 7_565
O22B S2 O23 128.8(3) 7_565 7_565
O23 S2 O23 42.6(4) . 7_565
O22B O22A S2 70.0(5) . .
O22B O22A O23 121.1(6) . 7_565
S2 O22A O23 61.0(3) . 7_565
O22A O22B S2 69.6(5) . .
O22A O22B O22B 118.4(5) . 7_565
S2 O22B O22B 52.2(3) . 7_565
O23 O23 C4 64.2(2) 7_565 .
O23 O23 S2 68.70(18) 7_565 .
C4 O23 S2 119.0(3) . .
O23 O23 O22A 118.6(3) 7_565 7_565
C4 O23 O22A 161.0(4) . 7_565
S2 O23 O22A 53.1(2) . 7_565
O23 C4 O23 51.7(4) 7_565 .
O23 C4 C5 142.2(2) 7_565 .
O23 C4 C5 121.1(2) . .
O23 C4 C5 121.1(2) 7_565 7_565
O23 C4 C5 142.2(2) . 7_565
C5 C4 C5 36.56(13) . 7_565
C5 C5 C4 71.72(7) 7_565 .
O32B S3 O32B 61.9(7) . 7_565
O32B S3 O31 129.9(3) . .
O32B S3 O31 129.9(3) 7_565 .
O32B S3 O33 113.5(3) . .
O32B S3 O33 113.5(3) 7_565 .
O31 S3 O33 103.9(2) . .
O32B S3 O32A 108.2(6) . 7_565
O32B S3 O32A 47.0(3) 7_565 7_565
O31 S3 O32A 94.1(3) . 7_565
O33 S3 O32A 102.7(3) . 7_565
O32B S3 O32A 47.0(3) . .
O32B S3 O32A 108.2(6) 7_565 .
O31 S3 O32A 94.1(3) . .
O33 S3 O32A 102.7(3) . .
O32A S3 O32A 150.6(6) 7_565 .
O32A O32B S3 77.2(5) . .
O32A O32B O32B 135.1(4) . 7_565
S3 O32B O32B 59.1(4) . 7_565
O32B O32A S3 55.8(4) . .
C6 O33 C6 24.5(2) 7_565 .
C6 O33 S3 117.8(2) 7_565 .
C6 O33 S3 117.8(2) . .
C6 C6 O33 77.73(12) 7_565 .
C6 C6 C7 85.62(13) 7_565 .
O33 C6 C7 107.8(2) . .
C6 C6 C7 71.16(13) 7_565 7_565
O33 C6 C7 103.7(2) . 7_565
C7 C6 C7 14.46(14) . 7_565
C7 C7 C6 94.38(13) 7_565 .
C7 C7 C6 71.16(13) 7_565 7_565
C6 C7 C6 23.2(2) . 7_565

loop_
_geom_bond_atom_site_label_1
_geom_bond_atom_site_label_2
_geom_bond_distance
_geom_bond_site_symmetry_2
C1 N11 1.306(4) .
C1 N12 1.316(4) .
C1 N13 1.325(4) .
C2 N21 1.313(4) .
C2 N21 1.313(4) 7_565
C2 N22 1.322(6) .
C3 N31 1.312(4) .
C3 N32 1.316(4) .
C3 N33 1.327(4) .
S1 O13 1.463(3) .
S1 O12 1.472(2) 7_565
S1 O12 1.472(2) .
S1 O11 1.490(3) .
S2 O21 1.429(3) .
S2 O22A 1.438(5) 7_565
S2 O22A 1.438(5) .
S2 O22B 1.442(6) .
S2 O22B 1.442(6) 7_565
S2 O23 1.574(5) .
S2 O23 1.574(5) 7_565
O22A O22B 0.995(7) .
O22A O23 1.643(8) 7_565
O22B O22B 1.769(12) 7_565
O23 O23 1.144(10) 7_565
O23 C4 1.312(5) .
O23 O22A 1.643(8) 7_565
C4 O23 1.312(5) 7_565
C4 C5 1.5040(4) .
C4 C5 1.5040(4) 7_565
C5 C5 0.943(3) 7_565
S3 O32B 1.328(5) .
S3 O32B 1.328(5) 7_565
S3 O31 1.395(4) .
S3 O33 1.550(4) .
S3 O32A 1.565(6) 7_565
S3 O32A 1.565(6) .
O32B O32A 1.174(8) .
O32B O32B 1.365(16) 7_565
O33 C6 1.474(5) 7_565
O33 C6 1.474(5) .
C6 C6 0.627(6) 7_565
C6 C7 1.5041(4) .
C6 C7 1.5845(12) 7_565
C7 C7 0.397(4) 7_565
C7 C6 1.5845(12) 7_565
